data_2238561
loop_
_publ_author_name
'Karthikeyan, S.'
'Sethusankar, K.'
'Saravanan, Velu'
'Mohanakrishnan, Arasambattu K.'

_publ_section_title
;
 1-{2-[(<i>E</i>)-2-(2-Nitrophenyl)ethenyl]-1-phenylsulfonyl-1<i>H</i>-indol-3-yl}ethanone
;
_journal_coeditor_code SU2631
_journal_issue 9
_journal_name_full 'Acta Crystallographica Section E'
_journal_page_first o1422
_journal_page_last o1423
_journal_paper_doi 10.1107/S1600536813022241
_journal_volume 69
_journal_year 2013
_chemical_formula_iupac 'C24 H18 N2 O5 S'
_chemical_formula_moiety 'C24 H18 N2 O5 S'
_chemical_formula_sum 'C24 H18 N2 O5 S'
_chemical_formula_weight 446.46
_chemical_name_systematic 1-{2-[(<i>E</i>)-2-(2-Nitrophenyl)ethenyl]-1-phenylsulfonyl-1<i>H</i>-indol-3-yl}ethanone
_space_group_IT_number 14
_symmetry_cell_setting monoclinic
_symmetry_space_group_name_Hall '-P 2yn'
_symmetry_space_group_name_H-M 'P 1 21/n 1'
_atom_sites_solution_hydrogens geom
_atom_sites_solution_primary direct
_atom_sites_solution_secondary difmap
_audit_creation_method SHELXL-97
_cell_angle_alpha 90.00
_cell_angle_beta 95.775(5)
_cell_angle_gamma 90.00
_cell_formula_units_Z 4
_cell_length_a 8.2409(8)
_cell_length_b 16.1702(15)
_cell_length_c 15.3700(15)
_cell_measurement_reflns_used 4960
_cell_measurement_temperature 296(2)
_cell_measurement_theta_max 28.38
_cell_measurement_theta_min 1.83
_cell_volume 2037.8(3)
_computing_cell_refinement 'SAINT (Bruker, 2008)'
_computing_data_collection 'APEX2 (Bruker, 2008)'
_computing_data_reduction 'SAINT (Bruker, 2008)'
_computing_molecular_graphics 'ORTEP-3 for Windows (Farrugia, 2012) and Mercury (Macrae <i>et al.</i>, 2008)'
_computing_publication_material 'SHELXL97 (Sheldrick, 2008) and PLATON (Spek, 2009)'
_computing_structure_refinement 'SHELXL97 (Sheldrick, 2008)'
_computing_structure_solution 'SHELXS97 (Sheldrick, 2008)'
_diffrn_ambient_temperature 296(2)
_diffrn_measured_fraction_theta_full 0.971
_diffrn_measured_fraction_theta_max 0.971
_diffrn_measurement_device_type 'Bruker SMART APEXII CCD'
_diffrn_measurement_method '\w and \f scans'
_diffrn_radiation_monochromator graphite
_diffrn_radiation_source 'fine-focus sealed tube'
_diffrn_radiation_type MoK\a
_diffrn_radiation_wavelength 0.71073
_diffrn_reflns_av_R_equivalents 0.0212
_diffrn_reflns_av_sigmaI/netI 0.0226
_diffrn_reflns_limit_h_max 7
_diffrn_reflns_limit_h_min -10
_diffrn_reflns_limit_k_max 21
_diffrn_reflns_limit_k_min -17
_diffrn_reflns_limit_l_max 20
_diffrn_reflns_limit_l_min -19
_diffrn_reflns_number 18837
_diffrn_reflns_theta_full 28.38
_diffrn_reflns_theta_max 28.38
_diffrn_reflns_theta_min 1.83
_exptl_absorpt_coefficient_mu 0.200
_exptl_absorpt_correction_type none
_exptl_crystal_colour yellow
_exptl_crystal_density_diffrn 1.455
_exptl_crystal_density_method 'not measured'
_exptl_crystal_description Block
_exptl_crystal_F_000 928
_exptl_crystal_size_max 0.28
_exptl_crystal_size_mid 0.25
_exptl_crystal_size_min 0.23
_refine_diff_density_max 0.423
_refine_diff_density_min -0.379
_refine_ls_extinction_method none
_refine_ls_goodness_of_fit_ref 1.020
_refine_ls_hydrogen_treatment constr
_refine_ls_matrix_type full
_refine_ls_number_parameters 290
_refine_ls_number_reflns 4960
_refine_ls_number_restraints 0
_refine_ls_restrained_S_all 1.020
_refine_ls_R_factor_all 0.0549
_refine_ls_R_factor_gt 0.0410
_refine_ls_shift/su_max 0.001
_refine_ls_shift/su_mean 0.000
_refine_ls_structure_factor_coef Fsqd
_refine_ls_weighting_details 'calc w=1/[\s^2^(Fo^2^)+(0.0590P)^2^+0.5665P] where P=(Fo^2^+2Fc^2^)/3'
_refine_ls_weighting_scheme calc
_refine_ls_wR_factor_gt 0.1086
_refine_ls_wR_factor_ref 0.1180
_reflns_number_gt 3893
_reflns_number_total 4960
_reflns_threshold_expression I>2sigma(I)
_cod_data_source_file su2631.cif
_cod_data_source_block I
_cod_original_sg_symbol_Hall '-p 2yn'
_cod_original_sg_symbol_H-M 'P 21/n'
_cod_database_code 2238561
_cod_database_fobs_code 2238561

loop_
_symmetry_equiv_pos_as_xyz
'x, y, z'
'-x+1/2, y+1/2, -z+1/2'
'-x, -y, -z'
'x-1/2, -y-1/2, z-1/2'

loop_
_atom_site_type_symbol
_atom_site_label
_atom_site_fract_x
_atom_site_fract_y
_atom_site_fract_z
_atom_site_U_iso_or_equiv
_atom_site_adp_type
_atom_site_calc_flag
_atom_site_refinement_flags
_atom_site_occupancy
_atom_site_symmetry_multiplicity
C C1 0.21108(19) 0.10784(11) 0.52063(10) 0.0405(4) Uani d . 1 1
C C2 0.1313(3) 0.17176(13) 0.47358(13) 0.0570(5) Uani d . 1 1
H H2 0.1284 0.2250 0.4963 0.068 Uiso calc R 1 1
C C3 0.0567(2) 0.15297(15) 0.39184(13) 0.0627(5) Uani d . 1 1
H H3 0.0019 0.1944 0.3587 0.075 Uiso calc R 1 1
C C4 0.0611(2) 0.07382(14) 0.35767(12) 0.0579(5) Uani d . 1 1
H H4 0.0089 0.0631 0.3023 0.070 Uiso calc R 1 1
C C5 0.1414(2) 0.01077(13) 0.40421(11) 0.0499(4) Uani d . 1 1
H H5 0.1450 -0.0421 0.3806 0.060 Uiso calc R 1 1
C C6 0.21746(19) 0.02793(11) 0.48764(10) 0.0395(4) Uani d . 1 1
C C7 0.31131(18) -0.02214(10) 0.55255(10) 0.0379(3) Uani d . 1 1
C C8 0.35638(18) 0.02700(9) 0.62314(10) 0.0356(3) Uani d . 1 1
C C9 0.45622(19) 0.00804(10) 0.70516(10) 0.0375(3) Uani d . 1 1
H H9 0.5562 0.0346 0.7165 0.045 Uiso calc R 1 1
C C10 0.41139(19) -0.04492(10) 0.76375(10) 0.0381(3) Uani d . 1 1
H H10 0.3066 -0.0668 0.7559 0.046 Uiso calc R 1 1
C C11 0.5202(2) -0.07076(9) 0.84085(10) 0.0386(3) Uani d . 1 1
C C12 0.6855(2) -0.08209(11) 0.83104(13) 0.0500(4) Uani d . 1 1
H H12 0.7229 -0.0696 0.7775 0.060 Uiso calc R 1 1
C C13 0.7946(2) -0.11089(13) 0.89725(15) 0.0618(5) Uani d . 1 1
H H13 0.9040 -0.1172 0.8885 0.074 Uiso calc R 1 1
C C14 0.7415(3) -0.13056(13) 0.97719(14) 0.0652(6) Uani d . 1 1
H H14 0.8147 -0.1514 1.0218 0.078 Uiso calc R 1 1
C C15 0.5818(3) -0.11937(12) 0.99067(12) 0.0566(5) Uani d . 1 1
H H15 0.5464 -0.1316 1.0448 0.068 Uiso calc R 1 1
C C16 0.4726(2) -0.08979(10) 0.92347(10) 0.0422(4) Uani d . 1 1
C C17 0.10318(18) 0.16933(9) 0.72059(10) 0.0339(3) Uani d . 1 1
C C18 0.0997(2) 0.11710(11) 0.79151(10) 0.0426(4) Uani d . 1 1
H H18 0.1937 0.0897 0.8143 0.051 Uiso calc R 1 1
C C19 -0.0445(2) 0.10613(12) 0.82802(11) 0.0478(4) Uani d . 1 1
H H19 -0.0483 0.0711 0.8757 0.057 Uiso calc R 1 1
C C20 -0.1833(2) 0.14712(12) 0.79391(11) 0.0460(4) Uani d . 1 1
H H20 -0.2800 0.1404 0.8195 0.055 Uiso calc R 1 1
C C21 -0.1796(2) 0.19756(12) 0.72260(12) 0.0466(4) Uani d . 1 1
H H21 -0.2743 0.2241 0.6994 0.056 Uiso calc R 1 1
C C22 -0.03571(19) 0.20929(10) 0.68482(11) 0.0415(4) Uani d . 1 1
H H22 -0.0328 0.2434 0.6363 0.050 Uiso calc R 1 1
C C23 0.3572(2) -0.10893(11) 0.53594(12) 0.0513(4) Uani d . 1 1
C C24 0.4614(3) -0.15953(12) 0.59949(13) 0.0617(5) Uani d . 1 1
H H24A 0.3984 -0.1781 0.6450 0.093 Uiso calc R 1 1
H H24B 0.5515 -0.1268 0.6245 0.093 Uiso calc R 1 1
H H24C 0.5018 -0.2065 0.5702 0.093 Uiso calc R 1 1
N N1 0.30044(16) 0.10825(8) 0.60412(8) 0.0394(3) Uani d . 1 1
N N2 0.3042(2) -0.07812(9) 0.94350(10) 0.0501(4) Uani d . 1 1
O O1 0.28218(16) 0.25924(7) 0.62838(9) 0.0549(3) Uani d . 1 1
O O2 0.41828(14) 0.17130(8) 0.74404(8) 0.0498(3) Uani d . 1 1
O O3 0.20813(17) -0.04423(10) 0.89080(9) 0.0653(4) Uani d . 1 1
O O4 0.2671(2) -0.10333(12) 1.01319(10) 0.0862(5) Uani d . 1 1
O O5 0.3144(3) -0.13858(12) 0.46632(13) 0.1255(10) Uani d . 1 1
S S1 0.28946(5) 0.18452(2) 0.67705(3) 0.03893(12) Uani d . 1 1

loop_
_atom_site_aniso_label
_atom_site_aniso_U_11
_atom_site_aniso_U_22
_atom_site_aniso_U_33
_atom_site_aniso_U_12
_atom_site_aniso_U_13
_atom_site_aniso_U_23
C1 0.0387(8) 0.0493(9) 0.0345(8) 0.0064(7) 0.0078(6) 0.0042(7)
C2 0.0639(12) 0.0574(11) 0.0499(10) 0.0185(9) 0.0072(9) 0.0088(9)
C3 0.0602(12) 0.0790(14) 0.0479(11) 0.0200(11) 0.0012(9) 0.0180(10)
C4 0.0465(10) 0.0853(15) 0.0409(10) 0.0039(10) -0.0008(8) 0.0064(9)
C5 0.0443(9) 0.0639(11) 0.0414(9) -0.0026(8) 0.0030(7) -0.0025(8)
C6 0.0354(8) 0.0484(9) 0.0356(8) -0.0002(7) 0.0080(6) 0.0027(7)
C7 0.0364(8) 0.0411(8) 0.0367(8) -0.0010(6) 0.0060(6) 0.0015(6)
C8 0.0336(7) 0.0380(8) 0.0363(8) 0.0016(6) 0.0089(6) 0.0037(6)
C9 0.0354(8) 0.0392(8) 0.0378(8) 0.0019(6) 0.0028(6) -0.0007(6)
C10 0.0350(8) 0.0430(9) 0.0363(8) 0.0012(6) 0.0033(6) -0.0008(7)
C11 0.0429(9) 0.0342(8) 0.0376(8) -0.0022(6) -0.0006(6) -0.0016(6)
C12 0.0441(9) 0.0502(10) 0.0547(10) -0.0022(8) 0.0004(8) 0.0038(8)
C13 0.0457(10) 0.0613(12) 0.0743(14) -0.0011(9) -0.0142(9) -0.0001(10)
C14 0.0725(14) 0.0595(12) 0.0569(12) 0.0018(10) -0.0271(10) 0.0017(10)
C15 0.0834(15) 0.0468(10) 0.0369(9) -0.0011(9) -0.0081(9) -0.0002(8)
C16 0.0551(10) 0.0337(8) 0.0370(8) -0.0014(7) 0.0014(7) -0.0035(6)
C17 0.0335(7) 0.0331(7) 0.0347(7) -0.0002(6) 0.0020(6) -0.0054(6)
C18 0.0422(9) 0.0481(9) 0.0366(8) 0.0067(7) -0.0005(7) 0.0026(7)
C19 0.0499(10) 0.0556(10) 0.0382(9) 0.0001(8) 0.0066(7) 0.0065(8)
C20 0.0377(9) 0.0561(10) 0.0446(9) -0.0045(7) 0.0062(7) -0.0037(8)
C21 0.0349(8) 0.0533(10) 0.0506(10) 0.0052(7) -0.0008(7) 0.0015(8)
C22 0.0417(9) 0.0401(8) 0.0419(9) 0.0022(7) -0.0007(7) 0.0050(7)
C23 0.0586(11) 0.0445(10) 0.0495(10) -0.0001(8) -0.0006(8) -0.0066(8)
C24 0.0823(15) 0.0428(10) 0.0596(12) 0.0124(10) 0.0054(10) -0.0016(9)
N1 0.0437(7) 0.0401(7) 0.0349(7) 0.0076(6) 0.0060(5) 0.0013(5)
N2 0.0696(10) 0.0408(8) 0.0419(8) 0.0020(7) 0.0159(7) 0.0004(6)
O1 0.0575(8) 0.0386(6) 0.0708(8) -0.0015(5) 0.0165(6) 0.0090(6)
O2 0.0369(6) 0.0521(7) 0.0589(8) -0.0016(5) -0.0030(5) -0.0118(6)
O3 0.0606(9) 0.0722(10) 0.0661(9) 0.0154(7) 0.0206(7) 0.0209(7)
O4 0.1070(13) 0.1054(13) 0.0524(9) 0.0156(11) 0.0377(9) 0.0191(9)
O5 0.191(2) 0.0768(12) 0.0917(13) 0.0510(14) -0.0689(14) -0.0432(11)
S1 0.0365(2) 0.0349(2) 0.0456(2) -0.00095(15) 0.00548(16) -0.00227(16)

loop_
_atom_type_symbol
_atom_type_description
_atom_type_scat_dispersion_real
_atom_type_scat_dispersion_imag
_atom_type_scat_source
C C 0.0033 0.0016 'International Tables Vol C Tables 4.2.6.8 and 6.1.1.4'
H H 0.0000 0.0000 'International Tables Vol C Tables 4.2.6.8 and 6.1.1.4'
N N 0.0061 0.0033 'International Tables Vol C Tables 4.2.6.8 and 6.1.1.4'
O O 0.0106 0.0060 'International Tables Vol C Tables 4.2.6.8 and 6.1.1.4'
S S 0.1246 0.1234 'International Tables Vol C Tables 4.2.6.8 and 6.1.1.4'

loop_
_geom_angle_atom_site_label_1
_geom_angle_atom_site_label_2
_geom_angle_atom_site_label_3
_geom_angle
C2 C1 C6 122.34(16)
C2 C1 N1 130.19(17)
C6 C1 N1 107.45(13)
C3 C2 C1 117.12(19)
C3 C2 H2 121.4
C1 C2 H2 121.4
C2 C3 C4 121.59(18)
C2 C3 H3 119.2
C4 C3 H3 119.2
C5 C4 C3 121.13(18)
C5 C4 H4 119.4
C3 C4 H4 119.4
C4 C5 C6 118.54(18)
C4 C5 H5 120.7
C6 C5 H5 120.7
C1 C6 C5 119.28(16)
C1 C6 C7 107.80(14)
C5 C6 C7 132.91(16)
C8 C7 C6 107.81(14)
C8 C7 C23 129.34(15)
C6 C7 C23 122.62(15)
C7 C8 N1 108.64(13)
C7 C8 C9 130.18(14)
N1 C8 C9 121.02(14)
C10 C9 C8 123.36(15)
C10 C9 H9 118.3
C8 C9 H9 118.3
C9 C10 C11 122.86(15)
C9 C10 H10 118.6
C11 C10 H10 118.6
C12 C11 C16 115.74(15)
C12 C11 C10 118.13(15)
C16 C11 C10 126.03(15)
C13 C12 C11 122.58(19)
C13 C12 H12 118.7
C11 C12 H12 118.7
C12 C13 C14 119.7(2)
C12 C13 H13 120.1
C14 C13 H13 120.1
C15 C14 C13 120.05(18)
C15 C14 H14 120.0
C13 C14 H14 120.0
C14 C15 C16 119.79(19)
C14 C15 H15 120.1
C16 C15 H15 120.1
C15 C16 C11 122.11(17)
C15 C16 N2 116.51(16)
C11 C16 N2 121.38(15)
C22 C17 C18 121.22(15)
C22 C17 S1 120.38(12)
C18 C17 S1 118.40(12)
C19 C18 C17 119.23(15)
C19 C18 H18 120.4
C17 C18 H18 120.4
C18 C19 C20 120.04(16)
C18 C19 H19 120.0
C20 C19 H19 120.0
C21 C20 C19 120.40(16)
C21 C20 H20 119.8
C19 C20 H20 119.8
C20 C21 C22 120.41(16)
C20 C21 H21 119.8
C22 C21 H21 119.8
C17 C22 C21 118.68(15)
C17 C22 H22 120.7
C21 C22 H22 120.7
O5 C23 C24 117.99(18)
O5 C23 C7 118.50(18)
C24 C23 C7 123.42(16)
C23 C24 H24A 109.5
C23 C24 H24B 109.5
H24A C24 H24B 109.5
C23 C24 H24C 109.5
H24A C24 H24C 109.5
H24B C24 H24C 109.5
C8 N1 C1 108.22(13)
C8 N1 S1 125.77(11)
C1 N1 S1 123.54(11)
O3 N2 O4 122.63(17)
O3 N2 C16 119.31(14)
O4 N2 C16 118.06(17)
O2 S1 O1 119.98(8)
O2 S1 N1 106.73(7)
O1 S1 N1 106.04(8)
O2 S1 C17 108.79(7)
O1 S1 C17 109.17(8)
N1 S1 C17 105.11(7)

loop_
_geom_bond_atom_site_label_1
_geom_bond_atom_site_label_2
_geom_bond_distance
C1 C2 1.389(2)
C1 C6 1.391(2)
C1 N1 1.414(2)
C2 C3 1.376(3)
C2 H2 0.9300
C3 C4 1.385(3)
C3 H3 0.9300
C4 C5 1.376(3)
C4 H4 0.9300
C5 C6 1.397(2)
C5 H5 0.9300
C6 C7 1.447(2)
C7 C8 1.366(2)
C7 C23 1.482(2)
C8 N1 1.413(2)
C8 C9 1.467(2)
C9 C10 1.322(2)
C9 H9 0.9300
C10 C11 1.473(2)
C10 H10 0.9300
C11 C12 1.397(2)
C11 C16 1.401(2)
C12 C13 1.370(3)
C12 H12 0.9300
C13 C14 1.382(3)
C13 H13 0.9300
C14 C15 1.365(3)
C14 H14 0.9300
C15 C16 1.385(2)
C15 H15 0.9300
C16 N2 1.464(2)
C17 C22 1.380(2)
C17 C18 1.382(2)
C17 S1 1.7526(15)
C18 C19 1.375(2)
C18 H18 0.9300
C19 C20 1.379(2)
C19 H19 0.9300
C20 C21 1.369(3)
C20 H20 0.9300
C21 C22 1.385(2)
C21 H21 0.9300
C22 H22 0.9300
C23 O5 1.193(2)
C23 C24 1.480(3)
C24 H24A 0.9600
C24 H24B 0.9600
C24 H24C 0.9600
N1 S1 1.6752(14)
N2 O3 1.2058(19)
N2 O4 1.2135(19)
O1 S1 1.4192(13)
O2 S1 1.4187(12)

loop_
_geom_hbond_atom_site_label_D
_geom_hbond_atom_site_label_H
_geom_hbond_atom_site_label_A
_geom_hbond_site_symmetry_A
_geom_hbond_distance_DH
_geom_hbond_distance_HA
_geom_hbond_distance_DA
_geom_hbond_angle_DHA
C2 H2 O1 . 0.93 2.35 2.935(2) 121
C18 H18 O3 . 0.93 2.46 3.108(2) 127
C20 H20 O2 1_455 0.93 2.68 3.319(2) 126
C5 H5 Cg1 3_556 0.93 2.89 3.720(2) 149
C22 H22 Cg2 2_556 0.93 2.73 3.4618(18) 137
C24 H24B Cg3 3_656 0.96 2.90 3.601(3) 131

loop_
_geom_torsion_atom_site_label_1
_geom_torsion_atom_site_label_2
_geom_torsion_atom_site_label_3
_geom_torsion_atom_site_label_4
_geom_torsion
C6 C1 C2 C3 0.3(3)
N1 C1 C2 C3 178.49(17)
C1 C2 C3 C4 -0.2(3)
C2 C3 C4 C5 -0.3(3)
C3 C4 C5 C6 0.7(3)
C2 C1 C6 C5 0.1(3)
N1 C1 C6 C5 -178.46(14)
C2 C1 C6 C7 179.14(16)
N1 C1 C6 C7 0.59(17)
C4 C5 C6 C1 -0.6(2)
C4 C5 C6 C7 -179.37(18)
C1 C6 C7 C8 1.22(17)
C5 C6 C7 C8 -179.90(17)
C1 C6 C7 C23 -173.71(15)
C5 C6 C7 C23 5.2(3)
C6 C7 C8 N1 -2.55(17)
C23 C7 C8 N1 171.93(16)
C6 C7 C8 C9 -177.91(15)
C23 C7 C8 C9 -3.4(3)
C7 C8 C9 C10 -65.7(2)
N1 C8 C9 C10 119.47(18)
C8 C9 C10 C11 172.71(14)
C9 C10 C11 C12 -37.6(2)
C9 C10 C11 C16 146.09(17)
C16 C11 C12 C13 0.8(3)
C10 C11 C12 C13 -175.90(17)
C11 C12 C13 C14 0.6(3)
C12 C13 C14 C15 -1.6(3)
C13 C14 C15 C16 1.3(3)
C14 C15 C16 C11 0.1(3)
C14 C15 C16 N2 -178.97(17)
C12 C11 C16 C15 -1.1(2)
C10 C11 C16 C15 175.24(16)
C12 C11 C16 N2 177.94(15)
C10 C11 C16 N2 -5.7(2)
C22 C17 C18 C19 -1.3(2)
S1 C17 C18 C19 178.28(13)
C17 C18 C19 C20 -0.1(3)
C18 C19 C20 C21 1.3(3)
C19 C20 C21 C22 -1.2(3)
C18 C17 C22 C21 1.4(2)
S1 C17 C22 C21 -178.17(13)
C20 C21 C22 C17 -0.1(3)
C8 C7 C23 O5 -174.0(2)
C6 C7 C23 O5 -0.3(3)
C8 C7 C23 C24 2.5(3)
C6 C7 C23 C24 176.22(17)
C7 C8 N1 C1 2.95(17)
C9 C8 N1 C1 178.81(13)
C7 C8 N1 S1 165.52(11)
C9 C8 N1 S1 -18.6(2)
C2 C1 N1 C8 179.46(18)
C6 C1 N1 C8 -2.14(17)
C2 C1 N1 S1 16.4(3)
C6 C1 N1 S1 -165.19(11)
C15 C16 N2 O3 172.02(17)
C11 C16 N2 O3 -7.1(2)
C15 C16 N2 O4 -8.0(2)
C11 C16 N2 O4 172.85(17)
C8 N1 S1 O2 31.41(15)
C1 N1 S1 O2 -168.55(12)
C8 N1 S1 O1 160.41(13)
C1 N1 S1 O1 -39.55(15)
C8 N1 S1 C17 -84.02(14)
C1 N1 S1 C17 76.02(14)
C22 C17 S1 O2 152.91(13)
C18 C17 S1 O2 -26.65(14)
C22 C17 S1 O1 20.30(15)
C18 C17 S1 O1 -159.27(12)
C22 C17 S1 N1 -93.09(13)
C18 C17 S1 N1 87.35(13)
